data_7119804
loop_
_publ_author_name
'Ren, Anni'
'Lu, Ping'
'Wang, Yanguang'

_publ_section_title
;
 Convenient preparation of 4-diazoisochroman-3-imines and 3-subsituted
 3,5-dihydroisochromeno[3,4-d][1,2,3]triazoles.
;
_journal_issue 26
_journal_name_full 'Chemical communications (Cambridge, England)'
_journal_page_first 3769
_journal_page_last 3772
_journal_paper_doi 10.1039/c7cc00603a
_journal_volume 53
_journal_year 2017
_chemical_absolute_configuration unk
_chemical_formula_moiety 'C17 H12 F3 N3 O'
_chemical_formula_sum 'C17 H12 F3 N3 O'
_chemical_formula_weight 331.30
_chemical_name_systematic
;
 ? 
;
_space_group_crystal_system orthorhombic
_space_group_IT_number 33
_space_group_name_Hall 'P 2c -2n'
_space_group_name_H-M_alt 'P n a 21'
_symmetry_space_group_name_Hall 'P 2c -2n'
_symmetry_space_group_name_H-M 'P n a 21'
_atom_sites_solution_hydrogens geom
_atom_sites_solution_primary direct
_atom_sites_solution_secondary difmap
_audit_creation_date 2016-06-06
_audit_creation_method
;
Olex2 1.2
(compiled 2014.03.20 svn.r2914 for OlexSys, GUI svn.r4816)
;
_audit_update_record
;
2017-01-19 deposited with the CCDC.
2017-03-13 downloaded from the CCDC.
;
_cell_angle_alpha 90.00
_cell_angle_beta 90.00
_cell_angle_gamma 90.00
_cell_formula_units_Z 4
_cell_length_a 8.6016(6)
_cell_length_b 27.4748(15)
_cell_length_c 6.1928(3)
_cell_measurement_reflns_used 2866
_cell_measurement_temperature 170
_cell_measurement_theta_max 29.5629
_cell_measurement_theta_min 3.2427
_cell_volume 1463.53(15)
_computing_cell_refinement
;
CrysAlisPro, Agilent Technologies,
Version 1.171.35.11 (release 16-05-2011 CrysAlis171 .NET)
(compiled May 16 2011,17:55:39)
;
_computing_data_collection
;
CrysAlisPro, Agilent Technologies,
Version 1.171.35.11 (release 16-05-2011 CrysAlis171 .NET)
(compiled May 16 2011,17:55:39)
;
_computing_data_reduction
;
CrysAlisPro, Agilent Technologies,
Version 1.171.35.11 (release 16-05-2011 CrysAlis171 .NET)
(compiled May 16 2011,17:55:39)
;
_computing_molecular_graphics 'Olex2 (Dolomanov et al., 2009)'
_computing_publication_material 'Olex2 (Dolomanov et al., 2009)'
_computing_structure_refinement 'ShelXL (Sheldrick, 2008)'
_computing_structure_solution 'ShelXS (Sheldrick, 2008)'
_diffrn_ambient_temperature 170
_diffrn_detector_area_resol_mean 10.3592
_diffrn_measured_fraction_theta_full 0.997
_diffrn_measured_fraction_theta_max 0.997
_diffrn_measurement_device_type 'Xcalibur, Atlas, Gemini ultra'
_diffrn_measurement_method '\w scans'
_diffrn_orient_matrix_UB_11 -0.0800050000
_diffrn_orient_matrix_UB_12 -0.0038749000
_diffrn_orient_matrix_UB_13 0.0218234000
_diffrn_orient_matrix_UB_21 -0.0154728000
_diffrn_orient_matrix_UB_22 0.0248437000
_diffrn_orient_matrix_UB_23 -0.0225463000
_diffrn_orient_matrix_UB_31 -0.0126399000
_diffrn_orient_matrix_UB_32 -0.0058504000
_diffrn_orient_matrix_UB_33 -0.1101638000
_diffrn_radiation_monochromator graphite
_diffrn_radiation_type MoK\a
_diffrn_radiation_wavelength 0.71073
_diffrn_reflns_av_R_equivalents 0.0374
_diffrn_reflns_av_unetI/netI 0.0233
_diffrn_reflns_limit_h_max 10
_diffrn_reflns_limit_h_min -8
_diffrn_reflns_limit_k_max 33
_diffrn_reflns_limit_k_min -29
_diffrn_reflns_limit_l_max 7
_diffrn_reflns_limit_l_min -7
_diffrn_reflns_number 8778
_diffrn_reflns_theta_full 25.35
_diffrn_reflns_theta_max 25.35
_diffrn_reflns_theta_min 3.25
_diffrn_source 'Enhance (Mo) X-ray Source'
_exptl_absorpt_coefficient_mu 0.123
_exptl_absorpt_correction_T_max 1.00000
_exptl_absorpt_correction_T_min 0.95252
_exptl_absorpt_correction_type multi-scan
_exptl_absorpt_process_details
;
CrysAlisPro, Agilent Technologies,
Version 1.171.35.11 (release 16-05-2011 CrysAlis171 .NET)
(compiled May 16 2011,17:55:39)
Empirical absorption correction using spherical harmonics,
 implemented in SCALE3 ABSPACK scaling algorithm.
;
_exptl_crystal_colour colourless
_exptl_crystal_colour_primary colourless
_exptl_crystal_density_diffrn 1.504
_exptl_crystal_density_method 'not measured'
_exptl_crystal_description plate
_exptl_crystal_F_000 680
_exptl_crystal_size_max 0.42
_exptl_crystal_size_mid 0.36
_exptl_crystal_size_min 0.25
_refine_diff_density_max 0.131
_refine_diff_density_min -0.166
_refine_diff_density_rms 0.036
_refine_ls_abs_structure_details 'Flack H D (1983), Acta Cryst. A39, 876-881'
_refine_ls_abs_structure_Flack -0.5(11)
_refine_ls_extinction_method none
_refine_ls_goodness_of_fit_ref 1.036
_refine_ls_hydrogen_treatment constr
_refine_ls_matrix_type full
_refine_ls_number_parameters 217
_refine_ls_number_reflns 1470
_refine_ls_number_restraints 1
_refine_ls_restrained_S_all 1.036
_refine_ls_R_factor_all 0.0366
_refine_ls_R_factor_gt 0.0331
_refine_ls_shift/su_max 0.000
_refine_ls_shift/su_mean 0.000
_refine_ls_structure_factor_coef Fsqd
_refine_ls_weighting_details 'calc w=1/[\s^2^(Fo^2^)+(0.0412P)^2^+0.4295P] where P=(Fo^2^+2Fc^2^)/3'
_refine_ls_weighting_scheme calc
_refine_ls_wR_factor_gt 0.0787
_refine_ls_wR_factor_ref 0.0812
_reflns_number_gt 1362
_reflns_number_total 1470
_reflns_threshold_expression >2sigma(I)
_cod_data_source_file c7cc00603a2.cif
_cod_data_source_block 160606_ran3_31_2
_cod_depositor_comments 'Adding full bibliography for 7119803--7119804.cif.'
_cod_original_cell_volume 1463.51(14)
_cod_database_code 7119804
_chemical_oxdiff_formula 'c10 h10 n2 o8 f1'
_reflns_odcompleteness_completeness 99.61
_reflns_odcompleteness_iscentric 1
_reflns_odcompleteness_theta 26.32
_olex2_refinement_description
;
1. Fixed Uiso
 At 1.2 times of:
  All C(H) groups, All C(H,H) groups
2.a Secondary CH2 refined with riding coordinates:
 C7(H7A,H7B), C11(H11A,H11B)
2.b Aromatic/amide H refined with riding coordinates:
 C1(H1), C3(H3), C4(H4), C13(H13), C14(H14), C15(H15), C16(H16), C17(H17)
;

loop_
_space_group_symop_id
_space_group_symop_operation_xyz
1 'x, y, z'
2 '-x, -y, z+1/2'
3 '-x+1/2, y+1/2, z+1/2'
4 'x+1/2, -y+1/2, z'

loop_
_atom_site_label
_atom_site_type_symbol
_atom_site_fract_x
_atom_site_fract_y
_atom_site_fract_z
_atom_site_U_iso_or_equiv
_atom_site_adp_type
_atom_site_occupancy
_atom_site_calc_flag
_atom_site_refinement_flags_posn
F1 F 0.4497(3) 0.06736(7) 0.9310(4) 0.0724(8) Uani 1 d .
F2 F 0.3253(2) 0.05108(7) 0.6450(5) 0.0812(8) Uani 1 d .
F3 F 0.5472(2) 0.01989(5) 0.6970(4) 0.0542(6) Uani 1 d .
O1 O 0.5667(2) 0.28031(6) 0.5463(3) 0.0278(4) Uani 1 d .
N1 N 0.8204(2) 0.23853(7) 0.1417(4) 0.0275(5) Uani 1 d .
N2 N 0.8291(2) 0.28613(8) 0.1162(4) 0.0296(5) Uani 1 d .
N3 N 0.7343(2) 0.30721(7) 0.2672(3) 0.0257(5) Uani 1 d .
C1 C 0.5162(3) 0.14967(9) 0.6943(5) 0.0285(6) Uani 1 d .
H1 H 0.4569 0.1538 0.8224 0.034 Uiso 1 calc R
C2 C 0.5393(3) 0.10351(9) 0.6103(5) 0.0286(6) Uani 1 d .
C3 C 0.6236(3) 0.09721(9) 0.4207(5) 0.0304(6) Uani 1 d .
H3 H 0.6383 0.0655 0.3632 0.037 Uiso 1 calc R
C4 C 0.6861(3) 0.13723(9) 0.3157(5) 0.0284(6) Uani 1 d .
H4 H 0.7431 0.1330 0.1856 0.034 Uiso 1 calc R
C5 C 0.6654(3) 0.18375(9) 0.4010(4) 0.0248(5) Uani 1 d .
C6 C 0.5795(3) 0.18986(8) 0.5916(5) 0.0251(5) Uani 1 d .
C7 C 0.5693(3) 0.23958(9) 0.6978(5) 0.0317(6) Uani 1 d .
H7A H 0.4740 0.2408 0.7871 0.038 Uiso 1 calc R
H7B H 0.6594 0.2436 0.7957 0.038 Uiso 1 calc R
C8 C 0.6677(3) 0.27249(9) 0.3857(4) 0.0244(5) Uani 1 d .
C9 C 0.7218(3) 0.22906(8) 0.3077(4) 0.0236(5) Uani 1 d .
C10 C 0.4670(3) 0.06083(10) 0.7201(5) 0.0368(7) Uani 1 d .
C11 C 0.7251(3) 0.36001(8) 0.2879(5) 0.0292(6) Uani 1 d .
H11A H 0.8286 0.3739 0.2556 0.035 Uiso 1 calc R
H11B H 0.7001 0.3680 0.4399 0.035 Uiso 1 calc R
C12 C 0.6068(3) 0.38426(9) 0.1440(4) 0.0272(6) Uani 1 d .
C13 C 0.5577(3) 0.36387(9) -0.0494(5) 0.0327(6) Uani 1 d .
H13 H 0.5943 0.3326 -0.0910 0.039 Uiso 1 calc R
C14 C 0.4556(3) 0.38887(10) -0.1818(5) 0.0378(7) Uani 1 d .
H14 H 0.4208 0.3744 -0.3125 0.045 Uiso 1 calc R
C15 C 0.4040(3) 0.43471(10) -0.1253(6) 0.0418(8) Uani 1 d .
H15 H 0.3364 0.4522 -0.2185 0.050 Uiso 1 calc R
C16 C 0.4517(4) 0.45492(10) 0.0681(6) 0.0454(8) Uani 1 d .
H16 H 0.4151 0.4862 0.1094 0.055 Uiso 1 calc R
C17 C 0.5520(3) 0.42989(9) 0.2011(6) 0.0381(7) Uani 1 d .
H17 H 0.5840 0.4441 0.3337 0.046 Uiso 1 calc R

loop_
_atom_site_aniso_label
_atom_site_aniso_U_11
_atom_site_aniso_U_22
_atom_site_aniso_U_33
_atom_site_aniso_U_23
_atom_site_aniso_U_13
_atom_site_aniso_U_12
F1 0.135(2) 0.0377(10) 0.0443(11) 0.0070(9) 0.0288(15) -0.0091(11)
F2 0.0507(12) 0.0720(13) 0.121(2) 0.0468(16) -0.0258(14) -0.0293(10)
F3 0.0667(12) 0.0244(8) 0.0714(14) 0.0045(9) 0.0115(11) 0.0014(7)
O1 0.0326(10) 0.0254(9) 0.0256(9) -0.0025(8) 0.0072(9) 0.0025(7)
N1 0.0288(11) 0.0292(10) 0.0244(12) 0.0024(9) 0.0034(10) 0.0038(8)
N2 0.0294(11) 0.0327(11) 0.0268(11) 0.0015(10) 0.0046(10) 0.0015(9)
N3 0.0265(11) 0.0276(10) 0.0231(11) 0.0013(9) -0.0016(10) 0.0001(8)
C1 0.0282(13) 0.0331(13) 0.0241(13) 0.0002(13) -0.0019(12) 0.0007(10)
C2 0.0278(13) 0.0267(12) 0.0312(14) 0.0018(12) -0.0052(12) -0.0002(10)
C3 0.0326(15) 0.0254(12) 0.0332(15) -0.0048(11) -0.0057(13) 0.0032(11)
C4 0.0291(14) 0.0291(12) 0.0268(14) -0.0022(12) 0.0009(12) 0.0045(10)
C5 0.0227(13) 0.0286(12) 0.0232(13) 0.0004(11) -0.0051(12) 0.0019(9)
C6 0.0259(13) 0.0250(12) 0.0242(13) -0.0012(11) -0.0013(12) 0.0000(10)
C7 0.0439(16) 0.0274(13) 0.0237(13) -0.0001(12) 0.0081(13) -0.0029(11)
C8 0.0239(13) 0.0272(12) 0.0221(12) 0.0003(11) -0.0039(12) -0.0015(10)
C9 0.0217(12) 0.0283(12) 0.0207(12) -0.0020(11) -0.0001(11) 0.0028(10)
C10 0.0406(16) 0.0311(14) 0.0388(18) 0.0042(14) -0.0018(14) -0.0019(12)
C11 0.0337(14) 0.0248(12) 0.0291(14) -0.0021(11) -0.0032(13) -0.0031(10)
C12 0.0282(13) 0.0249(11) 0.0285(14) 0.0030(11) 0.0004(12) -0.0050(10)
C13 0.0350(16) 0.0306(13) 0.0324(15) -0.0043(12) -0.0025(13) 0.0007(11)
C14 0.0389(16) 0.0412(15) 0.0333(15) 0.0022(14) -0.0062(14) -0.0050(13)
C15 0.0365(16) 0.0351(15) 0.054(2) 0.0123(15) -0.0080(16) -0.0021(12)
C16 0.0495(19) 0.0266(14) 0.060(2) 0.0024(14) -0.0055(18) 0.0040(12)
C17 0.0462(18) 0.0273(13) 0.0409(17) -0.0050(14) -0.0022(15) -0.0010(11)

loop_
_atom_type_symbol
_atom_type_description
_atom_type_scat_dispersion_real
_atom_type_scat_dispersion_imag
_atom_type_scat_source
C C 0.0033 0.0016 'International Tables Vol C Tables 4.2.6.8 and 6.1.1.4'
H H 0.0000 0.0000 'International Tables Vol C Tables 4.2.6.8 and 6.1.1.4'
F F 0.0171 0.0103 'International Tables Vol C Tables 4.2.6.8 and 6.1.1.4'
N N 0.0061 0.0033 'International Tables Vol C Tables 4.2.6.8 and 6.1.1.4'
O O 0.0106 0.0060 'International Tables Vol C Tables 4.2.6.8 and 6.1.1.4'

loop_
_geom_angle_atom_site_label_1
_geom_angle_atom_site_label_2
_geom_angle_atom_site_label_3
_geom_angle
C8 O1 C7 110.13(18)
N2 N1 C9 108.4(2)
N1 N2 N3 107.69(19)
N2 N3 C11 120.9(2)
C8 N3 N2 109.2(2)
C8 N3 C11 129.8(2)
C2 C1 H1 120.0
C2 C1 C6 120.0(3)
C6 C1 H1 120.0
C1 C2 C3 120.4(2)
C1 C2 C10 119.2(3)
C3 C2 C10 120.3(2)
C2 C3 H3 120.0
C4 C3 C2 120.0(2)
C4 C3 H3 120.0
C3 C4 H4 120.0
C3 C4 C5 120.0(3)
C5 C4 H4 120.0
C4 C5 C6 119.7(2)
C4 C5 C9 126.2(2)
C6 C5 C9 114.0(2)
C1 C6 C5 119.9(2)
C1 C6 C7 119.7(2)
C5 C6 C7 120.2(2)
O1 C7 C6 114.3(2)
O1 C7 H7A 108.7
O1 C7 H7B 108.7
C6 C7 H7A 108.7
C6 C7 H7B 108.7
H7A C7 H7B 107.6
O1 C8 C9 128.5(2)
N3 C8 O1 125.0(2)
N3 C8 C9 106.5(2)
N1 C9 C5 132.3(2)
N1 C9 C8 108.2(2)
C8 C9 C5 119.5(2)
F1 C10 F2 105.6(3)
F1 C10 F3 106.2(3)
F1 C10 C2 112.9(3)
F2 C10 C2 112.4(2)
F3 C10 F2 105.5(2)
F3 C10 C2 113.6(2)
N3 C11 H11A 108.5
N3 C11 H11B 108.5
N3 C11 C12 115.1(2)
H11A C11 H11B 107.5
C12 C11 H11A 108.5
C12 C11 H11B 108.5
C13 C12 C11 122.5(2)
C17 C12 C11 118.6(2)
C17 C12 C13 118.8(3)
C12 C13 H13 119.9
C14 C13 C12 120.3(3)
C14 C13 H13 119.9
C13 C14 H14 119.8
C15 C14 C13 120.4(3)
C15 C14 H14 119.8
C14 C15 H15 120.3
C14 C15 C16 119.4(3)
C16 C15 H15 120.3
C15 C16 H16 119.9
C17 C16 C15 120.2(3)
C17 C16 H16 119.9
C12 C17 H17 119.6
C16 C17 C12 120.8(3)
C16 C17 H17 119.6

loop_
_geom_bond_atom_site_label_1
_geom_bond_atom_site_label_2
_geom_bond_distance
F1 C10 1.327(4)
F2 C10 1.332(4)
F3 C10 1.327(3)
O1 C7 1.461(3)
O1 C8 1.338(3)
N1 N2 1.319(3)
N1 C9 1.358(3)
N2 N3 1.369(3)
N3 C8 1.333(3)
N3 C11 1.459(3)
C1 H1 0.9500
C1 C2 1.385(4)
C1 C6 1.386(4)
C2 C3 1.391(4)
C2 C10 1.492(4)
C3 H3 0.9500
C3 C4 1.386(4)
C4 H4 0.9500
C4 C5 1.394(4)
C5 C6 1.402(4)
C5 C9 1.456(3)
C6 C7 1.519(3)
C7 H7A 0.9900
C7 H7B 0.9900
C8 C9 1.369(3)
C11 H11A 0.9900
C11 H11B 0.9900
C11 C12 1.508(4)
C12 C13 1.388(4)
C12 C17 1.385(4)
C13 H13 0.9500
C13 C14 1.384(4)
C14 H14 0.9500
C14 C15 1.381(4)
C15 H15 0.9500
C15 C16 1.383(5)
C16 H16 0.9500
C16 C17 1.377(4)
C17 H17 0.9500

loop_
_geom_torsion_atom_site_label_1
_geom_torsion_atom_site_label_2
_geom_torsion_atom_site_label_3
_geom_torsion_atom_site_label_4
_geom_torsion
O1 C8 C9 N1 178.9(2)
O1 C8 C9 C5 1.2(4)
N1 N2 N3 C8 0.1(3)
N1 N2 N3 C11 176.7(2)
N2 N1 C9 C5 177.7(3)
N2 N1 C9 C8 0.3(3)
N2 N3 C8 O1 -179.1(2)
N2 N3 C8 C9 0.1(3)
N2 N3 C11 C12 87.6(3)
N3 C8 C9 N1 -0.2(3)
N3 C8 C9 C5 -178.0(2)
N3 C11 C12 C13 -25.6(4)
N3 C11 C12 C17 158.2(2)
C1 C2 C3 C4 0.6(4)
C1 C2 C10 F1 -29.5(4)
C1 C2 C10 F2 89.8(3)
C1 C2 C10 F3 -150.5(3)
C1 C6 C7 O1 -151.4(2)
C2 C1 C6 C5 0.8(4)
C2 C1 C6 C7 -173.1(2)
C2 C3 C4 C5 0.5(4)
C3 C2 C10 F1 153.2(3)
C3 C2 C10 F2 -87.5(3)
C3 C2 C10 F3 32.2(4)
C3 C4 C5 C6 -0.8(4)
C3 C4 C5 C9 -179.0(2)
C4 C5 C6 C1 0.2(4)
C4 C5 C6 C7 174.1(2)
C4 C5 C9 N1 -9.8(4)
C4 C5 C9 C8 167.4(2)
C5 C6 C7 O1 34.7(3)
C6 C1 C2 C3 -1.2(4)
C6 C1 C2 C10 -178.5(2)
C6 C5 C9 N1 172.0(3)
C6 C5 C9 C8 -10.8(3)
C7 O1 C8 N3 -155.1(2)
C7 O1 C8 C9 25.8(3)
C8 O1 C7 C6 -41.0(3)
C8 N3 C11 C12 -96.6(3)
C9 N1 N2 N3 -0.3(3)
C9 C5 C6 C1 178.6(2)
C9 C5 C6 C7 -7.6(3)
C10 C2 C3 C4 177.8(3)
C11 N3 C8 O1 4.6(4)
C11 N3 C8 C9 -176.2(2)
C11 C12 C13 C14 -176.3(2)
C11 C12 C17 C16 175.7(3)
C12 C13 C14 C15 1.3(4)
C13 C12 C17 C16 -0.6(4)
C13 C14 C15 C16 -1.9(5)
C14 C15 C16 C17 1.2(5)
C15 C16 C17 C12 0.0(5)
C17 C12 C13 C14 -0.1(4)
